data_7012060
loop_
_publ_author_name
'Cole, Sarah C.'
'Coles, Martyn P.'
'Hitchcock, Peter B.'

_publ_section_title
;
 Transition-metal imido-boroxide complexes: a structural and
 spectroscopic investigation of the influence of boron
;
_journal_issue 22
_journal_name_full 'Journal of the Chemical Society, Dalton Transactions'
_journal_page_first 4168
_journal_paper_doi 10.1039/b207277g
_journal_year 2002
_chemical_compound_source 'synthesis as described'
_chemical_formula_moiety 'C60 H78 B2 Mo N2 O2'
_chemical_formula_sum 'C60 H78 B2 Mo N2 O2'
_chemical_formula_weight 976.8
_chemical_name_common '[Mo(OBMes2)2(NC6H3iPr2)2]'
_space_group_IT_number 29
_symmetry_cell_setting orthorhombic
_symmetry_Int_Tables_number 29
_symmetry_space_group_name_Hall 'P 2c -2b'
_symmetry_space_group_name_H-M 'P b c 21'
_atom_sites_solution_hydrogens geom
_atom_sites_solution_primary direct
_atom_sites_solution_secondary difmap
_audit_conform_dict_location ftp://ftp.iucr.org/pub/cif_core.dic
_audit_conform_dict_name cif_core.dic
_audit_conform_dict_version 2.2
_audit_creation_date 2002-02-22T09:04:39-00:00
_audit_creation_method 'WinGX routine CIF_UPDATE'
_cell_angle_alpha 90
_cell_angle_beta 90
_cell_angle_gamma 90
_cell_formula_units_Z 8
_cell_length_a 13.2134(4)
_cell_length_b 19.0999(5)
_cell_length_c 44.5065(13)
_cell_measurement_reflns_used 51265
_cell_measurement_temperature 173(2)
_cell_measurement_theta_max 22
_cell_measurement_theta_min 2
_cell_measurement_wavelength 0.71073
_cell_volume 11232.3(6)
_computing_cell_refinement 'HKL Scalepack'
_computing_molecular_graphics 'Ortep-3 for Windows (Farrugia, 1997)'
_computing_publication_material 'WinGX publication routines (Farrugia, 1999)'
_computing_structure_refinement 'SHELXL-97 (Sheldrick, 1997)'
_computing_structure_solution 'SHELXS-97 (Sheldrick, 1997)'
_diffrn_ambient_temperature 173(2)
_diffrn_measured_fraction_theta_full 0.992
_diffrn_measured_fraction_theta_max 0.992
_diffrn_measurement_device KappaCCD
_diffrn_measurement_method CCD
_diffrn_radiation_monochromator graphite
_diffrn_radiation_probe x-ray
_diffrn_radiation_type MoK\a
_diffrn_radiation_wavelength 0.71073
_diffrn_reflns_av_R_equivalents 0.1566
_diffrn_reflns_av_unetI/netI 0.1782
_diffrn_reflns_limit_h_max 13
_diffrn_reflns_limit_h_min -13
_diffrn_reflns_limit_k_max 18
_diffrn_reflns_limit_k_min -20
_diffrn_reflns_limit_l_max 46
_diffrn_reflns_limit_l_min -46
_diffrn_reflns_number 48346
_diffrn_reflns_theta_full 21.97
_diffrn_reflns_theta_max 21.97
_diffrn_reflns_theta_min 3.71
_exptl_absorpt_coefficient_mu 0.275
_exptl_absorpt_correction_T_max 0.954
_exptl_absorpt_correction_T_min 0.795
_exptl_absorpt_correction_type multi-scan
_exptl_absorpt_process_details
;
[c.f. r.h. blessing, acta cryst. (1995), a51, 33-38]
;
_exptl_crystal_colour red
_exptl_crystal_density_diffrn 1.155
_exptl_crystal_density_method 'not measured'
_exptl_crystal_description prism
_exptl_crystal_F_000 4160
_exptl_crystal_size_max 0.2
_exptl_crystal_size_mid 0.2
_exptl_crystal_size_min 0.1
_refine_diff_density_max 0.385
_refine_diff_density_min -0.51
_refine_diff_density_rms 0.069
_refine_ls_abs_structure_details 'Flack H D (1983), Acta Cryst. A39, 876-881'
_refine_ls_abs_structure_Flack -0.07(6)
_refine_ls_extinction_method none
_refine_ls_goodness_of_fit_ref 0.98
_refine_ls_hydrogen_treatment riding
_refine_ls_matrix_type full
_refine_ls_number_parameters 1223
_refine_ls_number_reflns 12794
_refine_ls_number_restraints 721
_refine_ls_restrained_S_all 0.977
_refine_ls_R_factor_all 0.1613
_refine_ls_R_factor_gt 0.0677
_refine_ls_shift/su_max 0.058
_refine_ls_shift/su_mean 0.004
_refine_ls_structure_factor_coef Fsqd
_refine_ls_weighting_details 'calc w=1/[\s^2^(Fo^2^)+(0.0695P)^2^+0.0000P] where P=(Fo^2^+2Fc^2^)/3'
_refine_ls_weighting_scheme calc
_refine_ls_wR_factor_gt 0.1268
_refine_ls_wR_factor_ref 0.1582
_reflns_number_gt 6842
_reflns_number_total 12794
_reflns_threshold_expression >2sigma(I)
_cod_data_source_file b207277g.txt
_cod_data_source_block (2)feb1102
_cod_original_sg_symbol_H-M Pbc2(1)
_cod_database_code 7012060

loop_
_symmetry_equiv_pos_as_xyz
'x, y, z'
'-x, -y, z+1/2'
'-x, y+1/2, z'
'x, -y+1/2, z+1/2'

loop_
_atom_site_label
_atom_site_type_symbol
_atom_site_fract_x
_atom_site_fract_y
_atom_site_fract_z
_atom_site_U_iso_or_equiv
_atom_site_adp_type
_atom_site_occupancy
_atom_site_symmetry_multiplicity
_atom_site_calc_flag
_atom_site_refinement_flags
_atom_site_disorder_assembly
_atom_site_disorder_group
Mo Mo 0.10779(5) 0.35667(4) 0.079167(15) 0.0357(2) Uani 1 1 d . A 1
B1 B 0.1030(8) 0.2808(5) 0.1434(2) 0.040(3) Uani 1 1 d . A 1
B2 B 0.3431(8) 0.3851(5) 0.0690(2) 0.041(3) Uani 1 1 d . A 1
O1 O 0.1015(4) 0.3097(3) 0.11600(11) 0.0423(17) Uani 1 1 d . A 1
O2 O 0.2401(4) 0.3841(3) 0.06866(12) 0.0440(19) Uani 1 1 d . A 1
N1 N 0.0325(5) 0.4315(3) 0.08167(16) 0.036(2) Uani 1 1 d . A 1
N2 N 0.0555(5) 0.3045(3) 0.05123(14) 0.039(2) Uani 1 1 d . A 1
C1 C 0.0087(6) 0.2381(5) 0.1523(2) 0.034(3) Uani 1 1 d U A 1
C2 C -0.0410(7) 0.2521(4) 0.18071(19) 0.043(3) Uani 1 1 d U A 1
C3 C -0.1333(7) 0.2191(4) 0.1872(2) 0.049(3) Uani 1 1 d U A 1
H3 H -0.1679 0.2326 0.2049 0.059 Uiso 1 1 calc R A 1
C4 C -0.1752(7) 0.1703(5) 0.1700(2) 0.052(3) Uani 1 1 d U A 1
C5 C -0.1225(7) 0.1511(5) 0.14318(19) 0.053(3) Uani 1 1 d U A 1
H5 H -0.1486 0.1143 0.1311 0.064 Uiso 1 1 calc R A 1
C6 C -0.0338(7) 0.1847(5) 0.13427(19) 0.041(3) Uani 1 1 d U A 1
C7 C -0.0012(6) 0.3026(5) 0.2033(2) 0.051(4) Uani 1 1 d U A 1
H7A H 0.0625 0.3228 0.196 0.076 Uiso 0.5 1 calc PR A 1
H7B H 0.0109 0.2783 0.2223 0.076 Uiso 0.5 1 calc PR A 1
H7C H -0.0507 0.3401 0.2064 0.076 Uiso 0.5 1 calc PR A 1
H7D H -0.0474 0.3047 0.2205 0.076 Uiso 0.5 1 calc PR A 1
H7E H 0.0042 0.3492 0.1942 0.076 Uiso 0.5 1 calc PR A 1
H7F H 0.0658 0.2873 0.2101 0.076 Uiso 0.5 1 calc PR A 1
C8 C -0.2700(7) 0.1306(5) 0.1776(2) 0.069(3) Uani 1 1 d U A 1
H8A H -0.2839 0.0963 0.1617 0.104 Uiso 0.5 1 calc PR A 1
H8B H -0.3268 0.1633 0.1792 0.104 Uiso 0.5 1 calc PR A 1
H8C H -0.2609 0.1062 0.1968 0.104 Uiso 0.5 1 calc PR A 1
H8D H -0.2972 0.1476 0.1967 0.104 Uiso 0.5 1 calc PR A 1
H8E H -0.2543 0.0806 0.1793 0.104 Uiso 0.5 1 calc PR A 1
H8F H -0.3202 0.1377 0.1617 0.104 Uiso 0.5 1 calc PR A 1
C9 C 0.0209(7) 0.1617(5) 0.1068(2) 0.052(3) Uani 1 1 d U A 1
H9A H 0.0812 0.1909 0.1039 0.078 Uiso 0.5 1 calc PR A 1
H9B H -0.0236 0.1665 0.0893 0.078 Uiso 0.5 1 calc PR A 1
H9C H 0.0413 0.1127 0.109 0.078 Uiso 0.5 1 calc PR A 1
H9D H -0.0153 0.1225 0.0975 0.078 Uiso 0.5 1 calc PR A 1
H9E H 0.0895 0.1469 0.1122 0.078 Uiso 0.5 1 calc PR A 1
H9F H 0.0246 0.2007 0.0925 0.078 Uiso 0.5 1 calc PR A 1
C10 C 0.2055(6) 0.2923(4) 0.16171(17) 0.037(3) Uani 1 1 d U A 1
C11 C 0.2582(7) 0.2341(4) 0.17451(19) 0.047(3) Uani 1 1 d U A 1
C12 C 0.3533(7) 0.2417(5) 0.18701(19) 0.049(3) Uani 1 1 d U A 1
H12 H 0.3858 0.2023 0.1958 0.059 Uiso 1 1 calc R A 1
C13 C 0.4023(7) 0.3063(5) 0.18689(19) 0.053(3) Uani 1 1 d U A 1
C14 C 0.3505(7) 0.3638(5) 0.17659(18) 0.044(3) Uani 1 1 d U A 1
H14 H 0.3801 0.4089 0.1784 0.053 Uiso 1 1 calc R A 1
C15 C 0.2574(7) 0.3571(4) 0.16377(18) 0.041(3) Uani 1 1 d U A 1
C16 C 0.2117(7) 0.1611(4) 0.17472(19) 0.044(3) Uani 1 1 d U A 1
H16A H 0.1445 0.1627 0.1654 0.067 Uiso 0.5 1 calc PR A 1
H16B H 0.2054 0.1446 0.1955 0.067 Uiso 0.5 1 calc PR A 1
H16C H 0.2552 0.1289 0.1634 0.067 Uiso 0.5 1 calc PR A 1
H16D H 0.2589 0.1281 0.1841 0.067 Uiso 0.5 1 calc PR A 1
H16E H 0.198 0.1462 0.154 0.067 Uiso 0.5 1 calc PR A 1
H16F H 0.1482 0.1619 0.1861 0.067 Uiso 0.5 1 calc PR A 1
C17 C 0.5089(7) 0.3075(6) 0.2006(3) 0.069(4) Uani 1 1 d U A 1
H17A H 0.528 0.26 0.2067 0.103 Uiso 0.5 1 calc PR A 1
H17B H 0.5095 0.3384 0.2182 0.103 Uiso 0.5 1 calc PR A 1
H17C H 0.5573 0.3249 0.1857 0.103 Uiso 0.5 1 calc PR A 1
H17D H 0.5351 0.3555 0.2004 0.103 Uiso 0.5 1 calc PR A 1
H17E H 0.5537 0.2772 0.1889 0.103 Uiso 0.5 1 calc PR A 1
H17F H 0.5059 0.2906 0.2214 0.103 Uiso 0.5 1 calc PR A 1
C18 C 0.1985(8) 0.4237(5) 0.1530(2) 0.069(3) Uani 1 1 d U A 1
H18A H 0.1333 0.4096 0.1445 0.104 Uiso 0.5 1 calc PR A 1
H18B H 0.2384 0.4481 0.1377 0.104 Uiso 0.5 1 calc PR A 1
H18C H 0.1871 0.4549 0.1701 0.104 Uiso 0.5 1 calc PR A 1
H18D H 0.2393 0.4655 0.1571 0.104 Uiso 0.5 1 calc PR A 1
H18E H 0.1341 0.427 0.1639 0.104 Uiso 0.5 1 calc PR A 1
H18F H 0.1854 0.4202 0.1314 0.104 Uiso 0.5 1 calc PR A 1
C19 C 0.3965(6) 0.4465(4) 0.08594(17) 0.042(3) Uani 1 1 d U A 1
C20 C 0.4752(6) 0.4341(5) 0.1077(2) 0.039(3) Uani 1 1 d U A 1
C21 C 0.5144(7) 0.4818(6) 0.1236(2) 0.062(4) Uani 1 1 d U A 1
H21 H 0.5643 0.47 0.1381 0.075 Uiso 1 1 calc R A 1
C22 C 0.4848(7) 0.5529(6) 0.1199(2) 0.058(3) Uani 1 1 d U A 1
C23 C 0.4074(8) 0.5695(5) 0.0975(2) 0.075(3) Uani 1 1 d U A 1
H23 H 0.3883 0.6166 0.0937 0.09 Uiso 1 1 calc R A 1
C24 C 0.3632(6) 0.5152(5) 0.0823(2) 0.050(3) Uani 1 1 d U A 1
C25 C 0.5111(7) 0.3535(5) 0.1134(2) 0.055(3) Uani 1 1 d U A 1
H25A H 0.4747 0.3223 0.0997 0.082 Uiso 0.5 1 calc PR A 1
H25B H 0.4961 0.3401 0.1342 0.082 Uiso 0.5 1 calc PR A 1
H25C H 0.584 0.3495 0.1098 0.082 Uiso 0.5 1 calc PR A 1
H25D H 0.5619 0.3523 0.1295 0.082 Uiso 0.5 1 calc PR A 1
H25E H 0.5404 0.3345 0.0949 0.082 Uiso 0.5 1 calc PR A 1
H25F H 0.4525 0.3251 0.1193 0.082 Uiso 0.5 1 calc PR A 1
C26 C 0.5280(9) 0.6168(6) 0.1372(3) 0.105(4) Uani 1 1 d U A 1
H26A H 0.4895 0.6589 0.1319 0.158 Uiso 0.5 1 calc PR A 1
H26B H 0.5993 0.6235 0.1318 0.158 Uiso 0.5 1 calc PR A 1
H26C H 0.5226 0.6085 0.1589 0.158 Uiso 0.5 1 calc PR A 1
H26D H 0.5848 0.6017 0.1498 0.158 Uiso 0.5 1 calc PR A 1
H26E H 0.475 0.6371 0.1499 0.158 Uiso 0.5 1 calc PR A 1
H26F H 0.5516 0.652 0.1228 0.158 Uiso 0.5 1 calc PR A 1
C27 C 0.2812(9) 0.5328(5) 0.0594(2) 0.093(4) Uani 1 1 d U A 1
H27A H 0.2572 0.4897 0.0498 0.139 Uiso 0.5 1 calc PR A 1
H27B H 0.3092 0.5641 0.044 0.139 Uiso 0.5 1 calc PR A 1
H27C H 0.2246 0.556 0.0695 0.139 Uiso 0.5 1 calc PR A 1
H27D H 0.2701 0.5836 0.0591 0.139 Uiso 0.5 1 calc PR A 1
H27E H 0.2181 0.5091 0.0649 0.139 Uiso 0.5 1 calc PR A 1
H27F H 0.3028 0.5172 0.0394 0.139 Uiso 0.5 1 calc PR A 1
C28 C 0.4006(6) 0.3216(4) 0.05260(17) 0.038(2) Uani 1 1 d U A 1
C29 C 0.3839(6) 0.2522(5) 0.06020(19) 0.046(3) Uani 1 1 d U A 1
C30 C 0.4342(7) 0.1979(5) 0.0455(2) 0.056(3) Uani 1 1 d U A 1
H30 H 0.4227 0.1507 0.0512 0.067 Uiso 1 1 calc R A 1
C31 C 0.5016(6) 0.2136(6) 0.0223(2) 0.046(4) Uani 1 1 d U A 1
C32 C 0.5183(7) 0.2779(6) 0.0139(2) 0.055(3) Uani 1 1 d U A 1
H32 H 0.5615 0.2861 -0.0028 0.066 Uiso 1 1 calc R A 1
C33 C 0.4710(8) 0.3403(5) 0.0298(2) 0.045(3) Uani 1 1 d U A 1
C34 C 0.3085(6) 0.2318(4) 0.08446(19) 0.052(3) Uani 1 1 d U A 1
H34A H 0.2778 0.2742 0.0929 0.078 Uiso 0.5 1 calc PR A 1
H34B H 0.3436 0.206 0.1004 0.078 Uiso 0.5 1 calc PR A 1
H34C H 0.2556 0.2022 0.0757 0.078 Uiso 0.5 1 calc PR A 1
H34D H 0.3068 0.1807 0.0864 0.078 Uiso 0.5 1 calc PR A 1
H34E H 0.2411 0.2489 0.079 0.078 Uiso 0.5 1 calc PR A 1
H34F H 0.3291 0.2527 0.1036 0.078 Uiso 0.5 1 calc PR A 1
C35 C 0.5551(8) 0.1528(5) 0.0054(2) 0.078(3) Uani 1 1 d U A 1
H35A H 0.5356 0.108 0.0144 0.117 Uiso 0.5 1 calc PR A 1
H35B H 0.6286 0.1586 0.0068 0.117 Uiso 0.5 1 calc PR A 1
H35C H 0.5348 0.1534 -0.0158 0.117 Uiso 0.5 1 calc PR A 1
H35D H 0.5971 0.172 -0.0108 0.117 Uiso 0.5 1 calc PR A 1
H35E H 0.5041 0.1214 -0.0032 0.117 Uiso 0.5 1 calc PR A 1
H35F H 0.5979 0.1266 0.0194 0.117 Uiso 0.5 1 calc PR A 1
C36 C 0.4951(7) 0.4145(6) 0.0223(3) 0.080(4) Uani 1 1 d U A 1
H36A H 0.5465 0.4158 0.0065 0.12 Uiso 0.5 1 calc PR A 1
H36B H 0.521 0.4383 0.0403 0.12 Uiso 0.5 1 calc PR A 1
H36C H 0.4337 0.4382 0.0154 0.12 Uiso 0.5 1 calc PR A 1
H36D H 0.4543 0.4457 0.0349 0.12 Uiso 0.5 1 calc PR A 1
H36E H 0.4798 0.4232 0.0011 0.12 Uiso 0.5 1 calc PR A 1
H36F H 0.5671 0.4234 0.0261 0.12 Uiso 0.5 1 calc PR A 1
C37 C -0.0535(7) 0.4711(4) 0.0764(2) 0.044(3) Uani 1 1 d U A 1
C38 C -0.1279(7) 0.4741(5) 0.0983(2) 0.049(3) Uani 1 1 d U A 1
C39 C -0.2142(8) 0.5116(5) 0.0935(2) 0.069(3) Uani 1 1 d U A 1
H39 H -0.2662 0.5139 0.1082 0.083 Uiso 1 1 calc R A 1
C40 C -0.2232(9) 0.5467(5) 0.0659(3) 0.081(4) Uani 1 1 d U A 1
H40 H -0.284 0.5717 0.0621 0.097 Uiso 1 1 calc R A 1
C41 C -0.1529(8) 0.5471(5) 0.0452(2) 0.078(4) Uani 1 1 d U A 1
H41 H -0.161 0.5749 0.0277 0.093 Uiso 1 1 calc R A 1
C42 C -0.0656(7) 0.5066(5) 0.0490(2) 0.054(3) Uani 1 1 d U A 1
C43 C -0.1156(7) 0.4362(4) 0.12821(19) 0.048(3) Uani 1 1 d U A 1
H43 H -0.0528 0.4074 0.1262 0.058 Uiso 1 1 calc R A 1
C44 C -0.1982(9) 0.3856(6) 0.1358(3) 0.118(5) Uani 1 1 d U A 1
H44A H -0.1901 0.3696 0.1565 0.177 Uiso 1 1 calc R A 1
H44B H -0.1945 0.3453 0.1222 0.177 Uiso 1 1 calc R A 1
H44C H -0.264 0.4087 0.1335 0.177 Uiso 1 1 calc R A 1
C45 C -0.0947(10) 0.4873(7) 0.1538(3) 0.139(5) Uani 1 1 d U A 1
H45A H -0.1578 0.5107 0.1596 0.208 Uiso 1 1 calc R A 1
H45B H -0.0454 0.5224 0.1472 0.208 Uiso 1 1 calc R A 1
H45C H -0.0674 0.4618 0.1711 0.208 Uiso 1 1 calc R A 1
C46 C 0.0106(6) 0.5077(5) 0.0257(2) 0.036(3) Uani 1 1 d U A 1
H46 H 0.0695 0.4808 0.0338 0.043 Uiso 1 1 calc R A 1
C47 C -0.0259(8) 0.4662(6) -0.0038(2) 0.081(4) Uani 1 1 d U A 1
H47A H -0.0398 0.4173 0.0014 0.121 Uiso 1 1 calc R A 1
H47B H 0.0274 0.4681 -0.0191 0.121 Uiso 1 1 calc R A 1
H47C H -0.0875 0.4881 -0.0117 0.121 Uiso 1 1 calc R A 1
C48 C 0.0520(9) 0.5776(5) 0.0162(2) 0.085(4) Uani 1 1 d U A 1
H48A H -0.0012 0.6043 0.006 0.127 Uiso 1 1 calc R A 1
H48B H 0.1091 0.5706 0.0025 0.127 Uiso 1 1 calc R A 1
H48C H 0.0748 0.6035 0.034 0.127 Uiso 1 1 calc R A 1
C49 C 0.0036(6) 0.2806(5) 0.0247(2) 0.041(4) Uani 1 1 d U A 1
C50 C -0.1030(7) 0.2788(4) 0.0261(2) 0.049(3) Uani 1 1 d U A 1
C51 C -0.1550(8) 0.2553(5) -0.0007(2) 0.053(3) Uani 1 1 d U A 1
H51 H -0.2266 0.2515 -0.0014 0.063 Uiso 1 1 calc R A 1
C52 C -0.0973(7) 0.2394(5) -0.0243(2) 0.059(3) Uani 1 1 d U A 1
H52 H -0.1311 0.2279 -0.0425 0.071 Uiso 1 1 calc R A 1
C53 C 0.0044(7) 0.2382(5) -0.0247(3) 0.053(4) Uani 1 1 d U A 1
H53 H 0.039 0.2196 -0.0416 0.063 Uiso 1 1 calc R A 1
C54 C 0.0585(8) 0.2637(5) -0.0007(2) 0.051(3) Uani 1 1 d U A 1
C55 C -0.1624(7) 0.2983(5) 0.0544(2) 0.058(3) Uani 1 1 d U A 1
H55 H -0.1145 0.3165 0.0699 0.069 Uiso 1 1 calc R A 1
C56 C -0.2198(8) 0.2344(5) 0.0671(2) 0.077(3) Uani 1 1 d U A 1
H56A H -0.2519 0.2472 0.0862 0.115 Uiso 1 1 calc R A 1
H56B H -0.1721 0.1959 0.0705 0.115 Uiso 1 1 calc R A 1
H56C H -0.2718 0.2195 0.0528 0.115 Uiso 1 1 calc R A 1
C57 C -0.2440(7) 0.3547(5) 0.0477(2) 0.070(3) Uani 1 1 d U A 1
H57A H -0.2895 0.3377 0.0319 0.105 Uiso 1 1 calc R A 1
H57B H -0.2111 0.3979 0.041 0.105 Uiso 1 1 calc R A 1
H57C H -0.2831 0.364 0.066 0.105 Uiso 1 1 calc R A 1
C58 C 0.1741(7) 0.2683(4) -0.0016(2) 0.041(3) Uani 1 1 d U A 1
H58 H 0.1972 0.2633 0.0196 0.05 Uiso 1 1 calc R A 1
C59 C 0.2058(7) 0.3423(4) -0.0114(2) 0.062(3) Uani 1 1 d U A 1
H59A H 0.2793 0.3474 -0.0093 0.093 Uiso 1 1 calc R A 1
H59B H 0.1718 0.377 0.0013 0.093 Uiso 1 1 calc R A 1
H59C H 0.1865 0.3498 -0.0324 0.093 Uiso 1 1 calc R A 1
C60 C 0.2227(8) 0.2113(5) -0.0182(2) 0.083(4) Uani 1 1 d U A 1
H60A H 0.1947 0.1664 -0.0116 0.124 Uiso 1 1 calc R A 1
H60B H 0.2957 0.2121 -0.0144 0.124 Uiso 1 1 calc R A 1
H60C H 0.2102 0.2172 -0.0398 0.124 Uiso 1 1 calc R A 1
Mo1B Mo 0.60612(6) 0.10605(4) 0.346359(15) 0.0361(2) Uani 1 1 d . B 2
B1B B 0.6029(8) 0.0281(5) 0.2819(2) 0.039(3) Uani 1 1 d . B 2
B2B B 0.8422(9) 0.1329(5) 0.3564(2) 0.040(3) Uani 1 1 d . B 2
O1B O 0.5956(4) 0.0576(3) 0.30955(11) 0.0441(18) Uani 1 1 d . B 2
O2B O 0.7399(4) 0.1343(3) 0.35616(12) 0.0424(19) Uani 1 1 d . B 2
N1B N 0.5337(5) 0.1801(4) 0.34331(17) 0.040(2) Uani 1 1 d . B 2
N2B N 0.5567(5) 0.0539(3) 0.37507(14) 0.033(2) Uani 1 1 d . B 2
C1B C 0.5049(6) -0.0139(6) 0.2684(2) 0.035(3) Uani 1 1 d U B 2
C2B C 0.4631(8) -0.0650(5) 0.2879(2) 0.040(3) Uani 1 1 d U B 2
C3B C 0.3742(7) -0.0981(5) 0.2789(2) 0.053(3) Uani 1 1 d U B 2
H3B H 0.3452 -0.1337 0.2911 0.064 Uiso 1 1 calc R B 2
C4B C 0.3285(8) -0.0787(6) 0.2522(3) 0.067(3) Uani 1 1 d U B 2
C5B C 0.3714(7) -0.0278(5) 0.2334(2) 0.054(3) Uani 1 1 d U B 2
H5B H 0.342 -0.0167 0.2145 0.065 Uiso 1 1 calc R B 2
C6B C 0.4581(8) 0.0056(5) 0.2433(2) 0.053(3) Uani 1 1 d U B 2
C7B C 0.5077(6) -0.0890(6) 0.3182(2) 0.050(4) Uani 1 1 d U B 2
H7B1 H 0.5691 -0.062 0.3225 0.074 Uiso 0.5 1 calc PR B 2
H7B2 H 0.5246 -0.1389 0.3171 0.074 Uiso 0.5 1 calc PR B 2
H7B3 H 0.4579 -0.0814 0.3341 0.074 Uiso 0.5 1 calc PR B 2
H7B4 H 0.4653 -0.1262 0.3266 0.074 Uiso 0.5 1 calc PR B 2
H7B5 H 0.5098 -0.0493 0.3321 0.074 Uiso 0.5 1 calc PR B 2
H7B6 H 0.5765 -0.1068 0.315 0.074 Uiso 0.5 1 calc PR B 2
C8B C 0.2303(7) -0.1158(6) 0.2412(2) 0.084(4) Uani 1 1 d U B 2
H8B1 H 0.2074 -0.0942 0.2225 0.126 Uiso 0.5 1 calc PR B 2
H8B2 H 0.1775 -0.111 0.2566 0.126 Uiso 0.5 1 calc PR B 2
H8B3 H 0.2442 -0.1655 0.2378 0.126 Uiso 0.5 1 calc PR B 2
H8B4 H 0.212 -0.1529 0.2554 0.126 Uiso 0.5 1 calc PR B 2
H8B5 H 0.242 -0.1362 0.2213 0.126 Uiso 0.5 1 calc PR B 2
H8B6 H 0.1752 -0.0816 0.2401 0.126 Uiso 0.5 1 calc PR B 2
C9B C 0.5057(7) 0.0633(6) 0.2231(3) 0.064(4) Uani 1 1 d U B 2
H9B1 H 0.4637 0.0698 0.2051 0.095 Uiso 0.5 1 calc PR B 2
H9B2 H 0.574 0.049 0.217 0.095 Uiso 0.5 1 calc PR B 2
H9B3 H 0.5093 0.1074 0.2343 0.095 Uiso 0.5 1 calc PR B 2
H9B4 H 0.5676 0.081 0.2325 0.095 Uiso 0.5 1 calc PR B 2
H9B5 H 0.4574 0.1018 0.2206 0.095 Uiso 0.5 1 calc PR B 2
H9B6 H 0.522 0.0434 0.2033 0.095 Uiso 0.5 1 calc PR B 2
C10B C 0.7059(6) 0.0377(4) 0.26474(16) 0.023(2) Uani 1 1 d U B 2
C11B C 0.7554(6) -0.0177(4) 0.25169(17) 0.035(3) Uani 1 1 d U B 2
C12B C 0.8539(7) -0.0088(5) 0.23964(19) 0.053(3) Uani 1 1 d U B 2
H12B H 0.89 -0.0482 0.2322 0.064 Uiso 1 1 calc R B 2
C13B C 0.8966(7) 0.0552(5) 0.23869(19) 0.050(3) Uani 1 1 d U B 2
C14B C 0.8488(8) 0.1121(5) 0.2514(2) 0.054(3) Uani 1 1 d U B 2
H14B H 0.8821 0.1561 0.2522 0.065 Uiso 1 1 calc R B 2
C15B C 0.7501(7) 0.1050(4) 0.26348(19) 0.039(3) Uani 1 1 d U B 2
C16B C 0.7149(8) -0.0911(5) 0.2541(2) 0.062(3) Uani 1 1 d U B 2
H16G H 0.7603 -0.1233 0.2435 0.094 Uiso 0.5 1 calc PR B 2
H16H H 0.6474 -0.0932 0.245 0.094 Uiso 0.5 1 calc PR B 2
H16I H 0.7107 -0.1046 0.2753 0.094 Uiso 0.5 1 calc PR B 2
H16J H 0.6519 -0.0908 0.2657 0.094 Uiso 0.5 1 calc PR B 2
H16K H 0.7649 -0.1209 0.2642 0.094 Uiso 0.5 1 calc PR B 2
H16L H 0.7016 -0.1095 0.2339 0.094 Uiso 0.5 1 calc PR B 2
C17B C 1.0051(7) 0.0727(6) 0.2263(3) 0.067(4) Uani 1 1 d U B 2
H17G H 1.0182 0.1229 0.2286 0.1 Uiso 0.5 1 calc PR B 2
H17H H 1.009 0.06 0.205 0.1 Uiso 0.5 1 calc PR B 2
H17I H 1.0558 0.0461 0.2376 0.1 Uiso 0.5 1 calc PR B 2
H17J H 1.0371 0.0298 0.2189 0.1 Uiso 0.5 1 calc PR B 2
H17K H 1.0464 0.0927 0.2425 0.1 Uiso 0.5 1 calc PR B 2
H17L H 0.9995 0.1066 0.2099 0.1 Uiso 0.5 1 calc PR B 2
C18B C 0.7055(7) 0.1722(4) 0.27468(19) 0.048(3) Uani 1 1 d U B 2
H18G H 0.753 0.2106 0.271 0.072 Uiso 0.5 1 calc PR B 2
H18H H 0.6924 0.1684 0.2963 0.072 Uiso 0.5 1 calc PR B 2
H18I H 0.6418 0.1815 0.2641 0.072 Uiso 0.5 1 calc PR B 2
H18J H 0.6385 0.1631 0.2833 0.072 Uiso 0.5 1 calc PR B 2
H18K H 0.6991 0.2053 0.258 0.072 Uiso 0.5 1 calc PR B 2
H18L H 0.7496 0.1922 0.2901 0.072 Uiso 0.5 1 calc PR B 2
C19B C 0.8954(6) 0.1943(5) 0.33922(18) 0.042(3) Uani 1 1 d U B 2
C20B C 0.9718(8) 0.1844(6) 0.3190(2) 0.058(3) Uani 1 1 d U B 2
C21B C 1.0100(6) 0.2476(6) 0.3022(3) 0.051(3) Uani 1 1 d U B 2
H21B H 1.0611 0.2408 0.2875 0.061 Uiso 1 1 calc R B 2
C22B C 0.9762(9) 0.3123(6) 0.3068(3) 0.066(4) Uani 1 1 d U B 2
C23B C 0.9030(7) 0.3187(5) 0.3264(2) 0.065(3) Uani 1 1 d U B 2
H23B H 0.8776 0.3645 0.33 0.078 Uiso 1 1 calc R B 2
C24B C 0.8595(6) 0.2643(5) 0.3424(2) 0.051(3) Uani 1 1 d U B 2
C25B C 1.0167(7) 0.1187(6) 0.3127(3) 0.063(4) Uani 1 1 d U B 2
H25G H 1.0692 0.1247 0.2973 0.095 Uiso 0.5 1 calc PR B 2
H25H H 0.9648 0.0864 0.3052 0.095 Uiso 0.5 1 calc PR B 2
H25I H 1.0471 0.0997 0.331 0.095 Uiso 0.5 1 calc PR B 2
H25J H 0.9849 0.0825 0.3251 0.095 Uiso 0.5 1 calc PR B 2
H25K H 1.0892 0.1208 0.3172 0.095 Uiso 0.5 1 calc PR B 2
H25L H 1.007 0.1075 0.2914 0.095 Uiso 0.5 1 calc PR B 2
C26B C 1.0258(9) 0.3693(6) 0.2880(3) 0.092(4) Uani 1 1 d U B 2
H26G H 1.0806 0.3489 0.276 0.139 Uiso 0.5 1 calc PR B 2
H26H H 1.0534 0.4055 0.3013 0.139 Uiso 0.5 1 calc PR B 2
H26I H 0.9752 0.3902 0.2746 0.139 Uiso 0.5 1 calc PR B 2
H26J H 0.9922 0.4141 0.2919 0.139 Uiso 0.5 1 calc PR B 2
H26K H 1.0194 0.3575 0.2666 0.139 Uiso 0.5 1 calc PR B 2
H26L H 1.0975 0.3729 0.2933 0.139 Uiso 0.5 1 calc PR B 2
C27B C 0.7728(8) 0.2822(5) 0.3631(2) 0.066(3) Uani 1 1 d U B 2
H27G H 0.7475 0.2394 0.3727 0.098 Uiso 0.5 1 calc PR B 2
H27H H 0.7182 0.3042 0.3516 0.098 Uiso 0.5 1 calc PR B 2
H27I H 0.7965 0.3147 0.3787 0.098 Uiso 0.5 1 calc PR B 2
H27J H 0.7606 0.3328 0.3626 0.098 Uiso 0.5 1 calc PR B 2
H27K H 0.7899 0.268 0.3837 0.098 Uiso 0.5 1 calc PR B 2
H27L H 0.7117 0.2575 0.3566 0.098 Uiso 0.5 1 calc PR B 2
C28B C 0.8999(7) 0.0735(5) 0.37250(18) 0.041(3) Uani 1 1 d U B 2
C29B C 0.9683(7) 0.0833(5) 0.3957(2) 0.037(3) Uani 1 1 d U B 2
C30B C 1.0174(7) 0.0341(6) 0.4097(3) 0.054(3) Uani 1 1 d U B 2
H30B H 1.0657 0.0462 0.4246 0.065 Uiso 1 1 calc R B 2
C31B C 0.9997(7) -0.0385(7) 0.4027(3) 0.069(5) Uani 1 1 d U B 2
C32B C 0.9364(7) -0.0508(5) 0.3795(2) 0.054(3) Uani 1 1 d U B 2
H32B H 0.9281 -0.0979 0.373 0.065 Uiso 1 1 calc R B 2
C33B C 0.8828(7) 0.0007(5) 0.36452(19) 0.044(3) Uani 1 1 d U B 2
C34B C 0.9934(6) 0.1571(6) 0.4063(3) 0.056(4) Uani 1 1 d U B 2
H34G H 0.953 0.191 0.395 0.084 Uiso 0.5 1 calc PR B 2
H34H H 1.0655 0.1664 0.403 0.084 Uiso 0.5 1 calc PR B 2
H34I H 0.9779 0.1614 0.4278 0.084 Uiso 0.5 1 calc PR B 2
H34J H 1.0446 0.1548 0.4222 0.084 Uiso 0.5 1 calc PR B 2
H34K H 0.9321 0.1795 0.4142 0.084 Uiso 0.5 1 calc PR B 2
H34L H 1.0197 0.1845 0.3894 0.084 Uiso 0.5 1 calc PR B 2
C35B C 1.0536(9) -0.0953(5) 0.4191(2) 0.082(3) Uani 1 1 d U B 2
H35G H 1.03 -0.1409 0.4118 0.124 Uiso 0.5 1 calc PR B 2
H35H H 1.0397 -0.0913 0.4406 0.124 Uiso 0.5 1 calc PR B 2
H35I H 1.1265 -0.0911 0.4156 0.124 Uiso 0.5 1 calc PR B 2
H35J H 1.1008 -0.0746 0.4336 0.124 Uiso 0.5 1 calc PR B 2
H35K H 1.0911 -0.1242 0.4047 0.124 Uiso 0.5 1 calc PR B 2
H35L H 1.0043 -0.1244 0.4298 0.124 Uiso 0.5 1 calc PR B 2
C36B C 0.8109(7) -0.0177(5) 0.3399(2) 0.062(3) Uani 1 1 d U B 2
H36G H 0.7801 0.0252 0.3319 0.093 Uiso 0.5 1 calc PR B 2
H36H H 0.7578 -0.0484 0.3478 0.093 Uiso 0.5 1 calc PR B 2
H36I H 0.8475 -0.0418 0.3238 0.093 Uiso 0.5 1 calc PR B 2
H36J H 0.8102 -0.0686 0.3371 0.093 Uiso 0.5 1 calc PR B 2
H36K H 0.8325 0.005 0.3212 0.093 Uiso 0.5 1 calc PR B 2
H36L H 0.7428 -0.0016 0.3452 0.093 Uiso 0.5 1 calc PR B 2
C37B C 0.4458(7) 0.2222(4) 0.3479(2) 0.045(3) Uani 1 1 d U B 2
C38B C 0.4361(8) 0.2585(5) 0.3759(2) 0.060(3) Uani 1 1 d U B 2
C39B C 0.3419(8) 0.2965(5) 0.3790(3) 0.073(3) Uani 1 1 d U B 2
H39B H 0.3301 0.3223 0.3969 0.087 Uiso 1 1 calc R B 2
C40B C 0.2669(9) 0.2967(5) 0.3564(3) 0.084(4) Uani 1 1 d U B 2
H40B H 0.2055 0.3216 0.3595 0.101 Uiso 1 1 calc R B 2
C41B C 0.2822(8) 0.2620(5) 0.3308(3) 0.076(3) Uani 1 1 d U B 2
H41B H 0.2313 0.2628 0.3157 0.091 Uiso 1 1 calc R B 2
C42B C 0.3734(7) 0.2239(5) 0.3255(2) 0.052(3) Uani 1 1 d U B 2
C43B C 0.5175(9) 0.2526(7) 0.4005(3) 0.088(4) Uani 1 1 d U B 2
H43B H 0.5743 0.2224 0.3932 0.106 Uiso 1 1 calc R B 2
C44B C 0.4724(9) 0.2213(6) 0.4288(3) 0.079(4) Uani 1 1 d U B 2
H44D H 0.4229 0.2539 0.4373 0.119 Uiso 1 1 calc R B 2
H44E H 0.5263 0.2127 0.4434 0.119 Uiso 1 1 calc R B 2
H44F H 0.4388 0.177 0.4238 0.119 Uiso 1 1 calc R B 2
C45B C 0.5580(10) 0.3273(5) 0.4076(3) 0.100(4) Uani 1 1 d U B 2
H45D H 0.5924 0.3462 0.3898 0.149 Uiso 1 1 calc R B 2
H45E H 0.6058 0.3249 0.4244 0.149 Uiso 1 1 calc R B 2
H45F H 0.5013 0.3579 0.413 0.149 Uiso 1 1 calc R B 2
C46B C 0.3897(7) 0.1860(5) 0.2962(2) 0.061(3) Uani 1 1 d U B 2
H46B H 0.4427 0.1495 0.2994 0.074 Uiso 1 1 calc R B 2
C47B C 0.2920(11) 0.1490(7) 0.2846(3) 0.138(5) Uani 1 1 d U B 2
H47D H 0.2389 0.184 0.2812 0.207 Uiso 1 1 calc R B 2
H47E H 0.2688 0.1149 0.2995 0.207 Uiso 1 1 calc R B 2
H47F H 0.3068 0.1248 0.2656 0.207 Uiso 1 1 calc R B 2
C48B C 0.4270(9) 0.2353(6) 0.2727(2) 0.100(4) Uani 1 1 d U B 2
H48D H 0.3765 0.2721 0.2693 0.15 Uiso 1 1 calc R B 2
H48E H 0.4385 0.2097 0.2539 0.15 Uiso 1 1 calc R B 2
H48F H 0.4906 0.2567 0.2794 0.15 Uiso 1 1 calc R B 2
C49B C 0.4991(6) 0.0330(5) 0.3986(3) 0.035(4) Uani 1 1 d U B 2
C50B C 0.5558(8) 0.0135(4) 0.4254(2) 0.041(3) Uani 1 1 d U B 2
C51B C 0.5012(7) -0.0049(6) 0.4517(3) 0.056(4) Uani 1 1 d U B 2
H51B H 0.5366 -0.0134 0.4699 0.067 Uiso 1 1 calc R B 2
C52B C 0.3963(8) -0.0105(5) 0.4510(2) 0.059(3) Uani 1 1 d U B 2
H52B H 0.3597 -0.0263 0.4681 0.071 Uiso 1 1 calc R B 2
C53B C 0.3455(9) 0.0080(5) 0.4240(2) 0.059(3) Uani 1 1 d U B 2
H53B H 0.2737 0.006 0.4239 0.07 Uiso 1 1 calc R B 2
C54B C 0.3922(8) 0.0284(4) 0.3983(2) 0.048(3) Uani 1 1 d U B 2
C55B C 0.6677(8) 0.0194(5) 0.4252(2) 0.056(3) Uani 1 1 d U B 2
H55B H 0.6911 0.0141 0.404 0.068 Uiso 1 1 calc R B 2
C56B C 0.7248(8) -0.0382(5) 0.4450(2) 0.077(3) Uani 1 1 d U B 2
H56D H 0.7211 -0.0251 0.4663 0.115 Uiso 1 1 calc R B 2
H56E H 0.7958 -0.0409 0.4388 0.115 Uiso 1 1 calc R B 2
H56F H 0.6924 -0.0838 0.4421 0.115 Uiso 1 1 calc R B 2
C57B C 0.7061(9) 0.0898(6) 0.4369(3) 0.091(4) Uani 1 1 d U B 2
H57D H 0.673 0.1278 0.4258 0.137 Uiso 1 1 calc R B 2
H57E H 0.7795 0.0927 0.4339 0.137 Uiso 1 1 calc R B 2
H57F H 0.6904 0.094 0.4583 0.137 Uiso 1 1 calc R B 2
C58B C 0.3338(7) 0.0502(5) 0.3721(2) 0.051(3) Uani 1 1 d U B 2
H58B H 0.3824 0.0684 0.3567 0.061 Uiso 1 1 calc R B 2
C59B C 0.2611(8) 0.1085(5) 0.3796(3) 0.077(4) Uani 1 1 d U B 2
H59D H 0.2077 0.0905 0.3928 0.116 Uiso 1 1 calc R B 2
H59E H 0.2308 0.1267 0.3611 0.116 Uiso 1 1 calc R B 2
H59F H 0.2977 0.1462 0.3899 0.116 Uiso 1 1 calc R B 2
C60B C 0.2804(8) -0.0134(5) 0.3586(2) 0.070(3) Uani 1 1 d U B 2
H60D H 0.3307 -0.0489 0.3532 0.104 Uiso 1 1 calc R B 2
H60E H 0.2429 0.0008 0.3406 0.104 Uiso 1 1 calc R B 2
H60F H 0.2333 -0.0329 0.3734 0.104 Uiso 1 1 calc R B 2

loop_
_atom_site_aniso_label
_atom_site_aniso_U_11
_atom_site_aniso_U_22
_atom_site_aniso_U_33
_atom_site_aniso_U_23
_atom_site_aniso_U_13
_atom_site_aniso_U_12
Mo 0.0355(4) 0.0349(5) 0.0365(4) 0.0031(4) -0.0038(5) 0.0018(4)
B1 0.053(7) 0.023(6) 0.045(7) -0.022(5) 0.005(7) 0.003(6)
B2 0.041(7) 0.038(7) 0.045(7) 0.009(6) -0.011(6) 0.004(6)
O1 0.054(4) 0.039(3) 0.035(3) 0.014(3) 0.004(3) 0.005(3)
O2 0.029(4) 0.047(4) 0.056(4) 0.015(3) -0.008(3) -0.005(3)
N1 0.054(4) 0.015(4) 0.040(4) -0.004(4) -0.013(5) 0.001(4)
N2 0.044(5) 0.037(4) 0.036(4) -0.007(4) -0.024(4) -0.009(4)
C1 0.042(5) 0.043(5) 0.019(5) 0.000(4) 0.009(4) -0.001(4)
C2 0.048(5) 0.042(5) 0.039(5) 0.018(4) 0.002(5) 0.006(5)
C3 0.053(6) 0.054(5) 0.040(5) 0.005(4) 0.009(4) 0.001(5)
C4 0.044(5) 0.056(5) 0.057(5) -0.005(5) 0.006(5) -0.010(5)
C5 0.060(5) 0.050(5) 0.051(5) 0.006(5) -0.007(5) -0.007(5)
C6 0.040(5) 0.046(5) 0.037(5) 0.014(4) -0.011(4) -0.009(5)
C7 0.052(6) 0.052(6) 0.048(6) 0.005(5) 0.008(4) -0.005(4)
C8 0.065(6) 0.076(6) 0.068(6) -0.001(5) -0.001(5) -0.008(5)
C9 0.057(5) 0.051(6) 0.047(6) -0.008(5) 0.004(5) -0.006(5)
C10 0.046(5) 0.031(5) 0.035(5) 0.011(4) 0.012(4) 0.003(4)
C11 0.053(5) 0.044(5) 0.043(5) 0.007(4) 0.002(4) -0.006(5)
C12 0.052(5) 0.057(5) 0.040(5) -0.003(4) 0.000(4) 0.004(5)
C13 0.052(5) 0.066(5) 0.040(5) -0.007(5) -0.002(5) -0.004(5)
C14 0.046(5) 0.044(5) 0.042(5) -0.007(4) 0.001(4) -0.017(4)
C15 0.048(5) 0.045(5) 0.030(5) -0.001(4) 0.010(4) -0.004(5)
C16 0.042(5) 0.041(5) 0.050(5) 0.013(4) -0.016(4) -0.009(4)
C17 0.062(6) 0.071(6) 0.073(6) -0.006(5) -0.005(5) -0.009(5)
C18 0.079(6) 0.066(6) 0.062(6) -0.004(5) 0.012(5) -0.006(5)
C19 0.033(4) 0.050(5) 0.043(5) 0.006(4) -0.002(4) -0.010(4)
C20 0.022(4) 0.055(6) 0.040(5) -0.011(5) 0.007(4) -0.014(4)
C21 0.059(6) 0.076(6) 0.052(6) 0.001(5) 0.007(5) 0.012(5)
C22 0.053(6) 0.060(6) 0.060(6) -0.011(5) 0.025(5) -0.032(5)
C23 0.078(6) 0.067(6) 0.079(6) -0.003(5) 0.006(5) -0.009(5)
C24 0.050(5) 0.048(5) 0.053(5) -0.004(5) -0.009(5) -0.007(4)
C25 0.055(6) 0.070(6) 0.040(5) 0.000(5) -0.001(4) 0.022(5)
C26 0.102(7) 0.116(7) 0.098(7) -0.029(6) 0.007(6) -0.034(6)
C27 0.104(7) 0.070(6) 0.105(7) 0.012(5) -0.005(6) -0.006(6)
C28 0.033(5) 0.046(5) 0.035(4) 0.000(4) -0.005(4) -0.003(4)
C29 0.041(5) 0.048(5) 0.050(5) -0.001(4) -0.003(4) -0.003(5)
C30 0.044(5) 0.056(5) 0.068(6) -0.010(5) 0.001(5) -0.008(5)
C31 0.048(6) 0.048(6) 0.043(6) -0.024(5) -0.005(4) -0.002(4)
C32 0.048(5) 0.072(6) 0.044(6) -0.006(5) -0.005(4) -0.001(5)
C33 0.053(5) 0.041(5) 0.042(5) 0.000(5) 0.000(5) 0.005(5)
C34 0.051(5) 0.043(5) 0.061(6) 0.012(4) 0.017(5) -0.002(4)
C35 0.065(6) 0.084(6) 0.086(6) -0.028(5) 0.009(5) 0.002(5)
C36 0.077(7) 0.089(7) 0.073(7) 0.014(6) 0.022(5) 0.004(5)
C37 0.049(5) 0.031(5) 0.050(5) 0.002(5) -0.008(5) 0.006(4)
C38 0.044(5) 0.036(5) 0.065(5) -0.006(4) -0.018(5) 0.007(4)
C39 0.054(6) 0.075(6) 0.078(6) -0.017(5) 0.002(5) 0.013(5)
C40 0.073(6) 0.068(6) 0.100(7) -0.007(5) -0.027(5) 0.018(5)
C41 0.082(6) 0.074(6) 0.078(6) 0.005(5) -0.025(5) 0.017(5)
C42 0.056(6) 0.047(5) 0.057(5) -0.001(5) -0.009(5) 0.008(5)
C43 0.039(5) 0.040(5) 0.065(5) -0.019(4) 0.000(5) 0.009(4)
C44 0.100(7) 0.118(7) 0.136(8) 0.021(6) 0.003(6) -0.013(6)
C45 0.173(8) 0.130(8) 0.114(7) -0.008(6) -0.010(7) -0.004(7)
C46 0.040(5) 0.027(5) 0.041(5) 0.014(4) -0.022(4) -0.004(4)
C47 0.093(7) 0.075(6) 0.074(6) 0.007(5) -0.005(5) -0.009(5)
C48 0.103(6) 0.070(6) 0.082(6) 0.012(5) -0.019(6) -0.016(6)
C49 0.047(6) 0.034(6) 0.044(6) 0.000(5) -0.003(4) -0.003(4)
C50 0.045(5) 0.044(5) 0.057(5) 0.010(4) -0.008(5) -0.003(5)
C51 0.049(5) 0.046(5) 0.062(6) -0.003(5) -0.014(5) -0.003(5)
C52 0.071(6) 0.052(5) 0.055(5) -0.006(5) -0.018(5) -0.004(5)
C53 0.067(6) 0.044(6) 0.046(6) 0.006(5) -0.004(5) 0.010(5)
C54 0.055(6) 0.044(5) 0.052(5) 0.011(5) 0.002(5) 0.000(5)
C55 0.055(5) 0.048(5) 0.070(6) -0.013(5) -0.004(5) -0.010(5)
C56 0.074(6) 0.072(6) 0.083(6) -0.005(5) 0.000(5) 0.006(5)
C57 0.064(6) 0.060(6) 0.087(6) -0.013(5) -0.010(5) 0.005(5)
C58 0.043(5) 0.051(5) 0.030(5) 0.004(4) 0.002(4) 0.002(5)
C59 0.058(6) 0.063(6) 0.065(6) 0.014(5) -0.002(5) -0.020(5)
C60 0.084(6) 0.079(6) 0.085(6) -0.001(5) 0.012(5) 0.004(5)
Mo1B 0.0362(4) 0.0355(5) 0.0366(4) -0.0029(4) 0.0031(6) -0.0007(4)
B1B 0.032(7) 0.026(6) 0.061(8) -0.002(6) 0.005(7) 0.021(6)
B2B 0.049(7) 0.051(8) 0.020(7) -0.011(5) -0.013(6) -0.032(6)
O1B 0.064(4) 0.044(4) 0.024(3) -0.010(3) 0.014(3) 0.000(3)
O2B 0.035(4) 0.040(4) 0.052(4) -0.006(3) -0.003(3) -0.013(3)
N1B 0.029(4) 0.041(5) 0.049(5) -0.010(5) 0.005(5) 0.012(4)
N2B 0.033(5) 0.040(5) 0.027(4) -0.014(4) 0.000(4) -0.004(4)
C1B 0.031(6) 0.039(6) 0.034(6) -0.013(5) -0.005(4) -0.001(4)
C2B 0.038(5) 0.040(5) 0.043(5) -0.008(5) 0.001(5) -0.001(5)
C3B 0.059(6) 0.046(5) 0.054(5) -0.001(5) 0.010(5) 0.001(5)
C4B 0.056(6) 0.067(6) 0.079(6) -0.013(5) -0.005(5) -0.009(5)
C5B 0.059(6) 0.058(5) 0.044(5) 0.005(5) -0.012(5) 0.005(5)
C6B 0.056(5) 0.042(5) 0.059(6) -0.002(5) 0.004(5) -0.001(5)
C7B 0.054(6) 0.052(6) 0.043(6) 0.001(5) -0.008(4) -0.008(4)
C8B 0.061(6) 0.101(7) 0.089(6) -0.002(5) -0.013(5) -0.023(5)
C9B 0.071(7) 0.069(6) 0.051(6) 0.028(5) -0.011(4) -0.012(5)
C10B 0.027(5) 0.023(4) 0.020(4) -0.006(4) 0.001(4) 0.005(4)
C11B 0.040(5) 0.042(5) 0.025(4) 0.004(4) -0.013(4) 0.001(4)
C12B 0.052(6) 0.064(6) 0.044(5) 0.000(5) -0.005(4) 0.007(5)
C13B 0.049(5) 0.062(6) 0.040(5) 0.012(5) 0.003(5) 0.000(5)
C14B 0.059(6) 0.057(5) 0.046(5) 0.008(5) 0.001(5) -0.006(5)
C15B 0.041(5) 0.041(5) 0.035(5) 0.010(4) 0.009(4) -0.002(4)
C16B 0.069(6) 0.057(6) 0.061(6) -0.013(5) -0.011(5) 0.017(5)
C17B 0.061(7) 0.069(7) 0.070(7) 0.005(5) 0.002(5) 0.004(5)
C18B 0.050(5) 0.042(5) 0.053(5) 0.003(4) 0.008(5) -0.014(5)
C19B 0.034(5) 0.052(5) 0.040(5) 0.007(4) -0.007(4) -0.002(5)
C20B 0.055(5) 0.063(6) 0.055(6) 0.009(5) -0.006(5) -0.016(5)
C21B 0.038(6) 0.074(7) 0.040(6) 0.009(5) -0.007(4) -0.029(5)
C22B 0.071(6) 0.065(6) 0.061(6) 0.012(6) -0.010(5) -0.006(6)
C23B 0.064(6) 0.060(6) 0.071(6) 0.002(5) -0.011(5) -0.013(5)
C24B 0.050(5) 0.046(5) 0.056(5) 0.002(5) -0.001(5) -0.006(4)
C25B 0.051(6) 0.079(7) 0.060(6) 0.003(5) 0.004(5) -0.029(5)
C26B 0.093(7) 0.095(7) 0.089(7) 0.017(6) -0.015(6) -0.046(6)
C27B 0.074(6) 0.042(5) 0.081(6) -0.006(5) 0.012(5) 0.002(5)
C28B 0.038(5) 0.048(5) 0.037(5) -0.003(4) 0.012(4) -0.003(5)
C29B 0.029(5) 0.044(5) 0.038(5) -0.007(5) 0.013(5) -0.001(5)
C30B 0.042(6) 0.069(6) 0.051(6) 0.006(5) 0.004(5) -0.014(5)
C31B 0.067(7) 0.068(7) 0.070(7) 0.016(6) 0.012(5) 0.008(5)
C32B 0.049(6) 0.054(6) 0.061(6) 0.007(5) 0.008(5) 0.003(5)
C33B 0.042(5) 0.042(5) 0.049(5) -0.001(4) 0.006(4) -0.005(5)
C34B 0.056(6) 0.062(7) 0.050(6) -0.007(5) -0.002(4) 0.010(5)
C35B 0.083(6) 0.067(6) 0.097(6) 0.027(6) -0.007(6) -0.004(6)
C36B 0.058(6) 0.069(6) 0.059(6) -0.011(5) -0.002(5) -0.006(5)
C37B 0.051(5) 0.038(5) 0.045(5) 0.006(5) 0.008(5) 0.005(5)
C38B 0.066(6) 0.041(5) 0.074(6) 0.005(5) 0.015(5) 0.001(5)
C39B 0.083(6) 0.062(6) 0.073(6) -0.005(5) 0.032(5) 0.007(5)
C40B 0.083(7) 0.074(6) 0.096(7) 0.021(6) 0.015(6) 0.022(5)
C41B 0.068(6) 0.082(6) 0.077(6) 0.015(5) 0.007(6) 0.010(6)
C42B 0.041(5) 0.052(6) 0.062(5) 0.007(5) 0.018(5) 0.019(4)
C43B 0.093(7) 0.078(7) 0.092(8) -0.017(6) 0.011(6) -0.003(6)
C44B 0.095(7) 0.073(7) 0.070(7) 0.000(6) 0.010(6) -0.003(6)
C45B 0.114(7) 0.078(7) 0.107(7) -0.014(6) 0.014(6) -0.013(6)
C46B 0.051(5) 0.069(6) 0.064(6) 0.012(5) 0.002(5) 0.002(5)
C47B 0.116(8) 0.149(8) 0.149(8) -0.020(7) 0.012(7) -0.020(7)
C48B 0.134(8) 0.087(7) 0.080(6) 0.009(6) 0.013(6) 0.013(6)
C49B 0.039(6) 0.025(6) 0.040(6) -0.004(5) 0.009(4) -0.010(4)
C50B 0.043(5) 0.030(5) 0.048(5) 0.000(5) 0.004(5) 0.000(5)
C51B 0.073(7) 0.052(6) 0.042(6) -0.002(5) 0.001(5) -0.001(5)
C52B 0.073(6) 0.048(5) 0.057(5) 0.000(5) 0.025(5) -0.002(5)
C53B 0.058(6) 0.060(6) 0.058(6) 0.011(5) 0.016(5) 0.001(5)
C54B 0.057(6) 0.027(5) 0.059(5) -0.001(4) 0.018(5) -0.003(5)
C55B 0.063(6) 0.062(6) 0.044(6) 0.006(5) -0.002(5) -0.002(5)
C56B 0.086(6) 0.069(6) 0.074(6) 0.004(5) -0.013(5) 0.006(5)
C57B 0.092(7) 0.091(7) 0.090(7) -0.010(6) 0.001(6) -0.011(6)
C58B 0.045(5) 0.049(5) 0.057(5) 0.007(5) 0.004(5) 0.008(5)
C59B 0.071(6) 0.065(6) 0.096(7) 0.014(5) 0.017(5) 0.004(5)
C60B 0.064(6) 0.061(6) 0.083(6) 0.005(5) -0.007(5) -0.006(5)

loop_
_atom_type_symbol
_atom_type_description
_atom_type_scat_dispersion_real
_atom_type_scat_dispersion_imag
_atom_type_scat_source
C C 0.0033 0.0016 'International Tables Vol C Tables 4.2.6.8 and 6.1.1.4'
H H 0 0 'International Tables Vol C Tables 4.2.6.8 and 6.1.1.4'
B B 0.0013 0.0007 'International Tables Vol C Tables 4.2.6.8 and 6.1.1.4'
Mo Mo -1.6832 0.6857 'International Tables Vol C Tables 4.2.6.8 and 6.1.1.4'
N N 0.0061 0.0033 'International Tables Vol C Tables 4.2.6.8 and 6.1.1.4'
O O 0.0106 0.006 'International Tables Vol C Tables 4.2.6.8 and 6.1.1.4'

loop_
_geom_angle_atom_site_label_1
_geom_angle_atom_site_label_2
_geom_angle_atom_site_label_3
_geom_angle
_geom_angle_site_symmetry_1
_geom_angle_site_symmetry_3
_geom_angle_publ_flag
N2 Mo N1 106.8(3) . . ?
N2 Mo O1 109.6(3) . . ?
N1 Mo O1 108.2(3) . . ?
N2 Mo O2 110.5(3) . . ?
N1 Mo O2 108.5(3) . . ?
O1 Mo O2 113.1(2) . . ?
O1 B1 C1 116.1(8) . . ?
O1 B1 C10 114.9(8) . . ?
C1 B1 C10 128.8(8) . . ?
O2 B2 C19 117.8(8) . . ?
O2 B2 C28 117.2(8) . . ?
C19 B2 C28 124.9(8) . . ?
B1 O1 Mo 174.5(6) . . ?
B2 O2 Mo 158.4(6) . . ?
C37 N1 Mo 154.7(6) . . ?
C49 N2 Mo 163.4(6) . . ?
C6 C1 C2 116.6(8) . . ?
C6 C1 B1 123.9(8) . . ?
C2 C1 B1 119.5(8) . . ?
C3 C2 C1 119.3(8) . . ?
C3 C2 C7 117.4(8) . . ?
C1 C2 C7 123.3(8) . . ?
C4 C3 C2 124.1(9) . . ?
C3 C4 C5 117.2(9) . . ?
C3 C4 C8 125.1(9) . . ?
C5 C4 C8 117.6(8) . . ?
C6 C5 C4 121.9(8) . . ?
C5 C6 C1 120.4(8) . . ?
C5 C6 C9 120.5(8) . . ?
C1 C6 C9 119.1(8) . . ?
C15 C10 C11 114.6(8) . . ?
C15 C10 B1 124.3(7) . . ?
C11 C10 B1 120.7(7) . . ?
C12 C11 C10 121.5(8) . . ?
C12 C11 C16 117.4(8) . . ?
C10 C11 C16 121.2(8) . . ?
C11 C12 C13 120.8(9) . . ?
C14 C13 C12 118.6(9) . . ?
C14 C13 C17 125.3(9) . . ?
C12 C13 C17 115.9(8) . . ?
C15 C14 C13 121.0(8) . . ?
C14 C15 C10 123.1(8) . . ?
C14 C15 C18 120.1(8) . . ?
C10 C15 C18 116.7(8) . . ?
C24 C19 C20 117.4(8) . . ?
C24 C19 B2 120.5(8) . . ?
C20 C19 B2 121.9(7) . . ?
C21 C20 C19 123.6(9) . . ?
C21 C20 C25 118.3(9) . . ?
C19 C20 C25 118.0(7) . . ?
C20 C21 C22 120.7(10) . . ?
C21 C22 C23 118.5(9) . . ?
C21 C22 C26 126.4(10) . . ?
C23 C22 C26 115.1(9) . . ?
C24 C23 C22 118.1(9) . . ?
C23 C24 C19 121.4(9) . . ?
C23 C24 C27 117.8(8) . . ?
C19 C24 C27 120.7(8) . . ?
C29 C28 C33 121.3(8) . . ?
C29 C28 B2 122.5(8) . . ?
C33 C28 B2 116.2(8) . . ?
C28 C29 C30 121.4(8) . . ?
C28 C29 C34 121.5(8) . . ?
C30 C29 C34 117.1(8) . . ?
C29 C30 C31 119.5(9) . . ?
C32 C31 C30 121.5(10) . . ?
C32 C31 C35 119.2(9) . . ?
C30 C31 C35 119.3(9) . . ?
C31 C32 C33 122.4(9) . . ?
C28 C33 C36 122.6(9) . . ?
C28 C33 C32 113.8(8) . . ?
C36 C33 C32 123.6(9) . . ?
C38 C37 N1 119.1(8) . . ?
C38 C37 C42 120.7(8) . . ?
N1 C37 C42 120.2(8) . . ?
C39 C38 C37 120.3(9) . . ?
C39 C38 C43 118.4(8) . . ?
C37 C38 C43 121.3(8) . . ?
C38 C39 C40 117.4(9) . . ?
C41 C40 C39 123.9(11) . . ?
C40 C41 C42 119.9(10) . . ?
C41 C42 C37 117.7(9) . . ?
C41 C42 C46 118.8(9) . . ?
C37 C42 C46 123.4(8) . . ?
C44 C43 C38 115.2(8) . . ?
C44 C43 C45 112.2(9) . . ?
C38 C43 C45 111.6(8) . . ?
C42 C46 C48 117.9(8) . . ?
C42 C46 C47 111.7(7) . . ?
C48 C46 C47 108.4(8) . . ?
C54 C49 C50 123.7(9) . . ?
C54 C49 N2 119.6(8) . . ?
C50 C49 N2 116.7(8) . . ?
C49 C50 C51 116.4(9) . . ?
C49 C50 C55 122.9(9) . . ?
C51 C50 C55 120.7(9) . . ?
C52 C51 C50 116.7(9) . . ?
C51 C52 C53 125.8(10) . . ?
C52 C53 C54 120.3(10) . . ?
C53 C54 C49 116.4(9) . . ?
C53 C54 C58 121.2(9) . . ?
C49 C54 C58 122.3(9) . . ?
C50 C55 C56 111.2(7) . . ?
C50 C55 C57 111.7(8) . . ?
C56 C55 C57 106.1(8) . . ?
C60 C58 C54 114.2(8) . . ?
C60 C58 C59 115.0(8) . . ?
C54 C58 C59 109.4(7) . . ?
N1B Mo1B N2B 108.7(3) . . ?
N1B Mo1B O1B 107.1(3) . . ?
N2B Mo1B O1B 109.2(3) . . ?
N1B Mo1B O2B 107.7(3) . . ?
N2B Mo1B O2B 110.0(3) . . ?
O1B Mo1B O2B 114.1(2) . . ?
O1B B1B C10B 117.0(8) . . ?
O1B B1B C1B 118.6(8) . . ?
C10B B1B C1B 124.4(8) . . ?
O2B B2B C28B 120.8(8) . . ?
O2B B2B C19B 115.4(8) . . ?
C28B B2B C19B 123.8(9) . . ?
B1B O1B Mo1B 170.4(6) . . ?
B2B O2B Mo1B 158.0(6) . . ?
C37B N1B Mo1B 155.3(6) . . ?
C49B N2B Mo1B 160.7(7) . . ?
C6B C1B C2B 121.6(9) . . ?
C6B C1B B1B 122.5(10) . . ?
C2B C1B B1B 115.1(9) . . ?
C3B C2B C1B 117.9(9) . . ?
C3B C2B C7B 116.0(8) . . ?
C1B C2B C7B 126.1(9) . . ?
C4B C3B C2B 119.5(9) . . ?
C3B C4B C5B 121.4(9) . . ?
C3B C4B C8B 120.8(10) . . ?
C5B C4B C8B 117.7(10) . . ?
C6B C5B C4B 117.7(9) . . ?
C1B C6B C5B 121.5(9) . . ?
C1B C6B C9B 119.8(10) . . ?
C5B C6B C9B 118.5(9) . . ?
C11B C10B C15B 119.1(8) . . ?
C11B C10B B1B 121.9(7) . . ?
C15B C10B B1B 118.9(7) . . ?
C10B C11B C12B 120.4(8) . . ?
C10B C11B C16B 121.2(8) . . ?
C12B C11B C16B 117.6(8) . . ?
C13B C12B C11B 120.3(9) . . ?
C12B C13B C14B 120.7(9) . . ?
C12B C13B C17B 125.9(9) . . ?
C14B C13B C17B 113.2(9) . . ?
C13B C14B C15B 120.2(9) . . ?
C10B C15B C14B 118.8(8) . . ?
C10B C15B C18B 127.1(8) . . ?
C14B C15B C18B 114.0(8) . . ?
C20B C19B C24B 116.2(8) . . ?
C20B C19B B2B 123.3(9) . . ?
C24B C19B B2B 120.3(8) . . ?
C19B C20B C25B 124.4(10) . . ?
C19B C20B C21B 117.6(9) . . ?
C25B C20B C21B 118.0(10) . . ?
C22B C21B C20B 123.7(10) . . ?
C23B C22B C21B 116.0(11) . . ?
C23B C22B C26B 128.1(12) . . ?
C21B C22B C26B 115.8(11) . . ?
C22B C23B C24B 125.3(11) . . ?
C23B C24B C19B 121.1(9) . . ?
C23B C24B C27B 117.2(8) . . ?
C19B C24B C27B 121.7(8) . . ?
C29B C28B C33B 114.4(8) . . ?
C29B C28B B2B 124.6(8) . . ?
C33B C28B B2B 120.9(8) . . ?
C30B C29B C28B 125.7(10) . . ?
C30B C29B C34B 114.4(10) . . ?
C28B C29B C34B 119.9(9) . . ?
C29B C30B C31B 120.9(10) . . ?
C32B C31B C30B 115.6(11) . . ?
C32B C31B C35B 122.9(12) . . ?
C30B C31B C35B 121.3(11) . . ?
C31B C32B C33B 124.2(10) . . ?
C32B C33B C28B 118.9(8) . . ?
C32B C33B C36B 120.8(8) . . ?
C28B C33B C36B 120.2(8) . . ?
C42B C37B N1B 118.2(9) . . ?
C42B C37B C38B 123.7(9) . . ?
N1B C37B C38B 118.0(9) . . ?
C37B C38B C39B 113.7(9) . . ?
C37B C38B C43B 121.4(9) . . ?
C39B C38B C43B 124.7(10) . . ?
C40B C39B C38B 122.5(10) . . ?
C41B C40B C39B 120.1(11) . . ?
C40B C41B C42B 121.4(11) . . ?
C37B C42B C41B 118.5(9) . . ?
C37B C42B C46B 121.0(8) . . ?
C41B C42B C46B 120.5(9) . . ?
C44B C43B C38B 110.2(10) . . ?
C44B C43B C45B 109.1(11) . . ?
C38B C43B C45B 108.5(10) . . ?
C48B C46B C42B 110.6(8) . . ?
C48B C46B C47B 109.1(9) . . ?
C42B C46B C47B 112.8(9) . . ?
N2B C49B C54B 124.9(10) . . ?
N2B C49B C50B 114.8(8) . . ?
C54B C49B C50B 120.3(9) . . ?
C51B C50B C49B 118.5(9) . . ?
C51B C50B C55B 122.0(9) . . ?
C49B C50B C55B 119.3(9) . . ?
C52B C51B C50B 120.4(11) . . ?
C51B C52B C53B 118.1(10) . . ?
C54B C53B C52B 124.7(11) . . ?
C53B C54B C49B 117.7(10) . . ?
C53B C54B C58B 121.0(10) . . ?
C49B C54B C58B 121.1(9) . . ?
C50B C55B C57B 113.3(9) . . ?
C50B C55B C56B 114.6(8) . . ?
C57B C55B C56B 105.2(8) . . ?
C54B C58B C59B 111.5(8) . . ?
C54B C58B C60B 109.3(8) . . ?
C59B C58B C60B 112.4(8) . . ?

loop_
_geom_bond_atom_site_label_1
_geom_bond_atom_site_label_2
_geom_bond_distance
_geom_bond_site_symmetry_2
_geom_bond_publ_flag
Mo N2 1.737(6) . ?
Mo N1 1.745(6) . ?
Mo O1 1.870(5) . ?
Mo O2 1.883(5) . ?
B1 O1 1.338(11) . ?
B1 C1 1.542(13) . ?
B1 C10 1.596(13) . ?
B2 O2 1.361(11) . ?
B2 C19 1.564(13) . ?
B2 C28 1.606(13) . ?
N1 C37 1.384(11) . ?
N2 C49 1.439(11) . ?
C1 C6 1.413(12) . ?
C1 C2 1.450(12) . ?
C2 C3 1.402(12) . ?
C2 C7 1.490(12) . ?
C3 C4 1.327(12) . ?
C4 C5 1.431(12) . ?
C4 C8 1.502(12) . ?
C5 C6 1.393(12) . ?
C6 C9 1.488(13) . ?
C10 C15 1.417(11) . ?
C10 C11 1.430(11) . ?
C11 C12 1.382(11) . ?
C11 C16 1.525(11) . ?
C12 C13 1.394(12) . ?
C13 C14 1.372(12) . ?
C13 C17 1.536(12) . ?
C14 C15 1.363(11) . ?
C15 C18 1.565(12) . ?
C19 C24 1.393(11) . ?
C19 C20 1.442(11) . ?
C20 C21 1.263(13) . ?
C20 C25 1.631(13) . ?
C21 C22 1.424(14) . ?
C22 C23 1.463(13) . ?
C22 C26 1.551(15) . ?
C23 C24 1.371(12) . ?
C24 C27 1.527(13) . ?
C28 C29 1.385(11) . ?
C28 C33 1.422(12) . ?
C29 C30 1.395(12) . ?
C29 C34 1.519(11) . ?
C30 C31 1.395(13) . ?
C31 C32 1.303(14) . ?
C31 C35 1.554(13) . ?
C32 C33 1.521(13) . ?
C33 C36 1.490(14) . ?
C37 C38 1.385(12) . ?
C37 C42 1.405(12) . ?
C38 C39 1.365(12) . ?
C38 C43 1.524(12) . ?
C39 C40 1.401(13) . ?
C40 C41 1.308(14) . ?
C41 C42 1.399(13) . ?
C42 C46 1.445(12) . ?
C43 C44 1.496(13) . ?
C43 C45 1.526(14) . ?
C46 C48 1.504(12) . ?
C46 C47 1.608(14) . ?
C49 C54 1.382(13) . ?
C49 C50 1.410(11) . ?
C50 C51 1.448(13) . ?
C50 C55 1.528(12) . ?
C51 C52 1.333(13) . ?
C52 C53 1.344(11) . ?
C53 C54 1.374(14) . ?
C54 C58 1.530(13) . ?
C55 C56 1.546(12) . ?
C55 C57 1.553(12) . ?
C58 C60 1.463(12) . ?
C58 C59 1.538(11) . ?
Mo1B N1B 1.714(7) . ?
Mo1B N2B 1.746(7) . ?
Mo1B O1B 1.887(5) . ?
Mo1B O2B 1.899(6) . ?
B1B O1B 1.358(11) . ?
B1B C10B 1.571(13) . ?
B1B C1B 1.636(14) . ?
B2B O2B 1.352(12) . ?
B2B C28B 1.543(13) . ?
B2B C19B 1.568(13) . ?
N1B C37B 1.427(11) . ?
N2B C49B 1.356(12) . ?
C1B C6B 1.331(14) . ?
C1B C2B 1.416(13) . ?
C2B C3B 1.391(12) . ?
C2B C7B 1.542(13) . ?
C3B C4B 1.383(13) . ?
C4B C5B 1.402(13) . ?
C4B C8B 1.556(13) . ?
C5B C6B 1.383(13) . ?
C6B C9B 1.557(14) . ?
C10B C11B 1.373(10) . ?
C10B C15B 1.413(10) . ?
C11B C12B 1.418(11) . ?
C11B C16B 1.505(12) . ?
C12B C13B 1.347(12) . ?
C13B C14B 1.379(12) . ?
C13B C17B 1.572(12) . ?
C14B C15B 1.417(12) . ?
C15B C18B 1.497(11) . ?
C19B C20B 1.365(13) . ?
C19B C24B 1.424(11) . ?
C20B C25B 1.415(14) . ?
C20B C21B 1.508(14) . ?
C21B C22B 1.329(15) . ?
C22B C23B 1.309(14) . ?
C22B C26B 1.523(16) . ?
C23B C24B 1.383(12) . ?
C24B C27B 1.512(12) . ?
C28B C29B 1.386(12) . ?
C28B C33B 1.453(11) . ?
C29B C30B 1.300(13) . ?
C29B C34B 1.523(13) . ?
C30B C31B 1.440(16) . ?
C31B C32B 1.351(15) . ?
C31B C35B 1.487(15) . ?
C32B C33B 1.383(12) . ?
C33B C36B 1.492(11) . ?
C37B C42B 1.381(12) . ?
C37B C38B 1.430(13) . ?
C38B C39B 1.448(13) . ?
C38B C43B 1.539(16) . ?
C39B C40B 1.410(15) . ?
C40B C41B 1.335(14) . ?
C41B C42B 1.429(12) . ?
C42B C46B 1.506(13) . ?
C43B C44B 1.516(17) . ?
C43B C45B 1.558(15) . ?
C46B C48B 1.491(13) . ?
C46B C47B 1.561(15) . ?
C49B C54B 1.415(12) . ?
C49B C50B 1.456(14) . ?
C50B C51B 1.420(14) . ?
C50B C55B 1.483(14) . ?
C51B C52B 1.391(12) . ?
C52B C53B 1.422(13) . ?
C53B C54B 1.355(13) . ?
C54B C58B 1.462(12) . ?
C55B C57B 1.528(13) . ?
C55B C56B 1.597(13) . ?
C58B C59B 1.509(12) . ?
C58B C60B 1.526(12) . ?
